data_4105797
loop_
_publ_author_name
'Emmanuel Anger'
'Mark Rudolph'
'Chengshuo Shen'
'Nicolas Vanthuyne'
'Lo\"ic Toupet'
'Christian Roussel'
'Jochen Autschbach'
'Jeanne Crassous'
'R\'egis R\'eau'

_publ_section_title
;
 From Hetero- to Homochiral Bis(metallahelicene)s Based on a PtIII-PtIII
 Bonded Scaffold: Isomerization, Structure, and Chiroptical Properties
;
_journal_name_full 'Journal of the American Chemical Society'
_journal_page_first 3800
_journal_page_last 3803
_journal_paper_doi 10.1021/ja200129y
_journal_volume 133
_journal_year 2011
_chemical_formula_moiety 'C65 H45 Cl11 N2 O6 Pt2'
_chemical_formula_sum 'C65 H45 Cl11 N2 O6 Pt2'
_chemical_formula_weight 1730.16
_chemical_name_systematic
;
 ?
;
_space_group_IT_number 2
_symmetry_cell_setting triclinic
_symmetry_space_group_name_Hall '-P 1'
_symmetry_space_group_name_H-M 'P -1'
_atom_sites_solution_hydrogens geom
_atom_sites_solution_primary direct
_atom_sites_solution_secondary difmap
_audit_creation_method SHELXL-97
_cell_angle_alpha 92.314(3)
_cell_angle_beta 99.295(4)
_cell_angle_gamma 98.755(3)
_cell_formula_units_Z 2
_cell_length_a 12.7650(8)
_cell_length_b 14.6415(8)
_cell_length_c 17.5626(10)
_cell_measurement_reflns_used 5029
_cell_measurement_temperature 150(2)
_cell_measurement_theta_max 26.36
_cell_measurement_theta_min 1.18
_cell_volume 3194.5(3)
_computing_cell_refinement 'Bruker SMART (Bruker, 2002)'
_computing_data_collection 'Bruker SAINT (Bruker, 2002)'
_computing_data_reduction 'Bruker SAINT (Bruker, 2002)'
_computing_molecular_graphics 'Ortep-3 for Windows (Farrugia, 1997)'
_computing_publication_material 'WinGX publication routines (Farrugia, 1999)'
_computing_structure_refinement 'SHELXL-97 (Sheldrick, 1997)'
_computing_structure_solution 'SHELXS-86 (Sheldrick, 1986)'
_diffrn_ambient_temperature 150(2)
_diffrn_measured_fraction_theta_full 0.938
_diffrn_measured_fraction_theta_max 0.938
_diffrn_measurement_device_type CCD
_diffrn_measurement_method none
_diffrn_radiation_monochromator graphite
_diffrn_radiation_source 'fine-focus sealed tube'
_diffrn_radiation_type MoK\a
_diffrn_radiation_wavelength 0.71069
_diffrn_reflns_av_R_equivalents 0.0429
_diffrn_reflns_av_sigmaI/netI 0.0641
_diffrn_reflns_limit_h_max 15
_diffrn_reflns_limit_h_min -13
_diffrn_reflns_limit_k_max 18
_diffrn_reflns_limit_k_min -16
_diffrn_reflns_limit_l_max 21
_diffrn_reflns_limit_l_min -21
_diffrn_reflns_number 30938
_diffrn_reflns_theta_full 26.36
_diffrn_reflns_theta_max 26.36
_diffrn_reflns_theta_min 1.18
_diffrn_standards_decay_% none
_exptl_absorpt_coefficient_mu 4.887
_exptl_absorpt_correction_T_max 0.6764
_exptl_absorpt_correction_T_min 0.0869
_exptl_absorpt_correction_type multi-scan
_exptl_absorpt_process_details 'Sheldrick,G.M.(2002).SADABS BrukerAXS Inc.'
_exptl_crystal_colour red
_exptl_crystal_density_diffrn 1.799
_exptl_crystal_description plate
_exptl_crystal_F_000 1680
_exptl_crystal_size_max 0.5
_exptl_crystal_size_mid 0.25
_exptl_crystal_size_min 0.08
_refine_diff_density_max 1.695
_refine_diff_density_min -1.627
_refine_diff_density_rms 0.364
_refine_ls_extinction_coef 0.0051(2)
_refine_ls_extinction_expression Fc^*^=kFc[1+0.001xFc^2^\l^3^/sin(2\q)]^-1/4^
_refine_ls_extinction_method SHELXL
_refine_ls_goodness_of_fit_ref 1.143
_refine_ls_hydrogen_treatment constr
_refine_ls_matrix_type full
_refine_ls_number_parameters 776
_refine_ls_number_reflns 12228
_refine_ls_number_restraints 0
_refine_ls_restrained_S_all 1.143
_refine_ls_R_factor_all 0.0771
_refine_ls_R_factor_gt 0.0434
_refine_ls_shift/su_max 0.006
_refine_ls_shift/su_mean 0.001
_refine_ls_structure_factor_coef Fsqd
_refine_ls_weighting_details 'calc w=1/[\s^2^(Fo^2^)+(0.0705P)^2^+2.4637P] where P=(Fo^2^+2Fc^2^)/3'
_refine_ls_weighting_scheme calc
_refine_ls_wR_factor_gt 0.1077
_refine_ls_wR_factor_ref 0.1391
_reflns_number_gt 8803
_reflns_number_total 12228
_reflns_threshold_expression >2sigma(I)
_cod_data_source_file ja200129y_si_002.cif
_cod_data_source_block import
_cod_database_code 4105797

loop_
_symmetry_equiv_pos_as_xyz
'x, y, z'
'-x, -y, -z'

loop_
_atom_site_label
_atom_site_type_symbol
_atom_site_fract_x
_atom_site_fract_y
_atom_site_fract_z
_atom_site_U_iso_or_equiv
_atom_site_adp_type
_atom_site_occupancy
_atom_site_symmetry_multiplicity
_atom_site_calc_flag
_atom_site_refinement_flags
Pt1 Pt 0.19422(2) 0.17888(2) 0.684290(17) 0.01982(11) Uani 1 1 d .
Pt2 Pt 0.25326(2) 0.35584(2) 0.690306(16) 0.01943(11) Uani 1 1 d .
N1 N 0.3258(6) 0.1448(4) 0.6488(4) 0.0249(16) Uani 1 1 d .
N2 N 0.3885(5) 0.3581(4) 0.7660(4) 0.0231(15) Uani 1 1 d .
O1 O 0.2920(6) 0.1897(5) 0.9952(3) 0.0457(18) Uani 1 1 d .
O2 O 0.3839(5) 0.3474(4) 0.4124(3) 0.0331(14) Uani 1 1 d .
O11 O 0.1102(4) 0.2010(4) 0.5727(3) 0.0236(13) Uani 1 1 d .
O12 O 0.1222(4) 0.3529(4) 0.6055(3) 0.0236(12) Uani 1 1 d .
O21 O 0.0650(4) 0.2116(4) 0.7289(3) 0.0257(13) Uani 1 1 d .
O22 O 0.1459(5) 0.3561(4) 0.7736(3) 0.0243(13) Uani 1 1 d .
Cl1 Cl 0.11224(18) 0.01687(13) 0.66879(12) 0.0283(5) Uani 1 1 d .
Cl2 Cl 0.28829(17) 0.52381(13) 0.69806(11) 0.0234(4) Uani 1 1 d .
C1 C 0.4024(6) 0.1222(5) 0.7054(5) 0.0240(18) Uani 1 1 d .
C2 C 0.5017(7) 0.1136(6) 0.6847(5) 0.031(2) Uani 1 1 d .
H2 H 0.5583 0.1046 0.7227 0.037 Uiso 1 1 calc R
C3 C 0.5174(7) 0.1181(6) 0.6092(5) 0.036(2) Uani 1 1 d .
H3 H 0.5837 0.1115 0.5961 0.043 Uiso 1 1 calc R
C5 C 0.3396(7) 0.1471(5) 0.5750(5) 0.0268(19) Uani 1 1 d .
H5 H 0.2836 0.1588 0.5376 0.032 Uiso 1 1 calc R
C6 C 0.3717(7) 0.1203(5) 0.7818(5) 0.0240(18) Uani 1 1 d .
C7 C 0.4323(7) 0.0947(6) 0.8517(5) 0.028(2) Uani 1 1 d .
C8 C 0.5172(7) 0.0393(6) 0.8574(5) 0.030(2) Uani 1 1 d .
C9 C 0.5168(7) -0.0381(6) 0.8024(6) 0.034(2) Uani 1 1 d .
C10 C 0.4265(8) -0.0777(6) 0.7469(6) 0.042(2) Uani 1 1 d .
H10 H 0.3635 -0.0526 0.7443 0.050 Uiso 1 1 calc R
C11 C 0.4284(10) -0.1498(8) 0.6982(8) 0.064(3) Uani 1 1 d .
H11 H 0.3677 -0.1736 0.6621 0.076 Uiso 1 1 calc R
C12 C 0.5237(11) -0.1897(8) 0.7019(9) 0.076(4) Uani 1 1 d .
H12 H 0.5259 -0.2390 0.6675 0.091 Uiso 1 1 calc R
C13 C 0.6116(10) -0.1558(8) 0.7557(8) 0.066(4) Uani 1 1 d .
H13 H 0.6734 -0.1826 0.7577 0.079 Uiso 1 1 calc R
C14 C 0.6112(8) -0.0813(7) 0.8082(7) 0.050(3) Uani 1 1 d .
C15 C 0.6971(9) -0.0516(8) 0.8689(7) 0.054(3) Uani 1 1 d .
H15 H 0.7608 -0.0752 0.8694 0.065 Uiso 1 1 calc R
C16 C 0.6907(9) 0.0094(8) 0.9261(7) 0.051(3) Uani 1 1 d .
H16 H 0.7470 0.0232 0.9676 0.061 Uiso 1 1 calc R
C17 C 0.5977(8) 0.0534(7) 0.9237(6) 0.042(2) Uani 1 1 d .
C18 C 0.5822(9) 0.1065(7) 0.9890(6) 0.047(3) Uani 1 1 d .
H18 H 0.6382 0.1218 1.0306 0.057 Uiso 1 1 calc R
C19 C 0.4873(9) 0.1351(7) 0.9914(6) 0.043(3) Uani 1 1 d .
H19 H 0.4722 0.1580 1.0379 0.052 Uiso 1 1 calc R
C20 C 0.4093(8) 0.1299(6) 0.9218(5) 0.034(2) Uani 1 1 d .
C21 C 0.3098(8) 0.1621(6) 0.9237(5) 0.030(2) Uani 1 1 d .
C22 C 0.2402(7) 0.1670(6) 0.8564(5) 0.029(2) Uani 1 1 d .
H22 H 0.1712 0.1795 0.8577 0.035 Uiso 1 1 calc R
C23 C 0.2746(7) 0.1529(5) 0.7857(5) 0.0240(18) Uani 1 1 d .
C24 C 0.1883(10) 0.2125(8) 1.0001(6) 0.053(3) Uani 1 1 d .
H24A H 0.1855 0.2307 1.0527 0.079 Uiso 1 1 calc R
H24B H 0.1343 0.1594 0.9828 0.079 Uiso 1 1 calc R
H24C H 0.1754 0.2626 0.9681 0.079 Uiso 1 1 calc R
C31 C 0.4796(7) 0.3558(5) 0.7360(4) 0.0222(17) Uani 1 1 d .
C32 C 0.5691(7) 0.3350(6) 0.7835(5) 0.030(2) Uani 1 1 d .
H32 H 0.6285 0.3238 0.7622 0.036 Uiso 1 1 calc R
C33 C 0.5712(7) 0.3305(6) 0.8626(5) 0.031(2) Uani 1 1 d .
H33 H 0.6315 0.3167 0.8945 0.037 Uiso 1 1 calc R
C34 C 0.4821(7) 0.3470(6) 0.8926(5) 0.031(2) Uani 1 1 d .
H34 H 0.4841 0.3515 0.9458 0.037 Uiso 1 1 calc R
C35 C 0.3910(7) 0.3566(5) 0.8435(5) 0.0253(18) Uani 1 1 d .
H35 H 0.3290 0.3622 0.8635 0.030 Uiso 1 1 calc R
C36 C 0.4645(7) 0.3691(5) 0.6514(5) 0.0267(19) Uani 1 1 d .
C37 C 0.4337(8) 0.1326(6) 0.5533(5) 0.034(2) Uani 1 1 d .
H37 H 0.4414 0.1324 0.5016 0.041 Uiso 1 1 calc R
C38 C 0.6596(7) 0.4247(6) 0.6367(5) 0.0283(19) Uani 1 1 d .
C39 C 0.6967(7) 0.4807(6) 0.7082(5) 0.033(2) Uani 1 1 d .
C40 C 0.6284(8) 0.5296(6) 0.7448(5) 0.035(2) Uani 1 1 d .
H40 H 0.5566 0.5264 0.7224 0.042 Uiso 1 1 calc R
C41 C 0.6682(9) 0.5821(7) 0.8140(6) 0.046(3) Uani 1 1 d .
H41 H 0.6229 0.6142 0.8373 0.055 Uiso 1 1 calc R
C42 C 0.7755(10) 0.5874(7) 0.8488(6) 0.051(3) Uani 1 1 d .
H42 H 0.7997 0.6176 0.8975 0.061 Uiso 1 1 calc R
C43 C 0.8441(9) 0.5483(7) 0.8114(6) 0.047(3) Uani 1 1 d .
H43 H 0.9166 0.5564 0.8329 0.056 Uiso 1 1 calc R
C44 C 0.8081(8) 0.4960(6) 0.7410(5) 0.037(2) Uani 1 1 d .
C45 C 0.8815(8) 0.4619(7) 0.6980(6) 0.041(2) Uani 1 1 d .
H45 H 0.9532 0.4654 0.7207 0.049 Uiso 1 1 calc R
C46 C 0.8489(7) 0.4247(6) 0.6251(6) 0.038(2) Uani 1 1 d .
H46 H 0.8993 0.4085 0.5964 0.046 Uiso 1 1 calc R
C47 C 0.5476(7) 0.3908(5) 0.6062(5) 0.0237(18) Uani 1 1 d .
C470 C 0.7366(8) 0.4097(6) 0.5908(6) 0.040(2) Uani 1 1 d .
C48 C 0.7035(8) 0.3809(7) 0.5110(6) 0.041(2) Uani 1 1 d .
H48 H 0.7541 0.3677 0.4813 0.049 Uiso 1 1 calc R
C49 C 0.5991(8) 0.3728(7) 0.4780(6) 0.040(2) Uani 1 1 d .
H49 H 0.5803 0.3661 0.4245 0.048 Uiso 1 1 calc R
C50 C 0.5175(7) 0.3742(6) 0.5241(5) 0.030(2) Uani 1 1 d .
C51 C 0.4060(7) 0.3602(6) 0.4906(5) 0.0279(19) Uani 1 1 d .
C52 C 0.3282(7) 0.3612(5) 0.5363(4) 0.0242(18) Uani 1 1 d .
H52 H 0.2569 0.3614 0.5142 0.029 Uiso 1 1 calc R
C53 C 0.3581(7) 0.3619(5) 0.6164(5) 0.0260(19) Uani 1 1 d .
C54 C 0.2724(8) 0.3206(6) 0.3782(5) 0.037(2) Uani 1 1 d .
H54A H 0.2662 0.3136 0.3230 0.056 Uiso 1 1 calc R
H54B H 0.2323 0.3675 0.3916 0.056 Uiso 1 1 calc R
H54C H 0.2445 0.2630 0.3973 0.056 Uiso 1 1 calc R
C100 C 0.0873(6) 0.2799(5) 0.5596(5) 0.0225(17) Uani 1 1 d .
C101 C 0.0181(6) 0.2919(6) 0.4851(4) 0.0224(17) Uani 1 1 d .
C102 C -0.0336(7) 0.2142(6) 0.4378(5) 0.031(2) Uani 1 1 d .
H102 H -0.0232 0.1552 0.4516 0.037 Uiso 1 1 calc R
C103 C -0.1003(8) 0.2259(6) 0.3701(5) 0.037(2) Uani 1 1 d .
H103 H -0.1359 0.1743 0.3386 0.045 Uiso 1 1 calc R
C104 C -0.1150(7) 0.3130(6) 0.3485(5) 0.031(2) Uani 1 1 d .
H104 H -0.1604 0.3196 0.3027 0.037 Uiso 1 1 calc R
C105 C -0.0630(7) 0.3908(6) 0.3942(5) 0.0271(19) Uani 1 1 d .
H105 H -0.0725 0.4495 0.3791 0.033 Uiso 1 1 calc R
C106 C 0.0042(7) 0.3803(6) 0.4633(5) 0.0261(19) Uani 1 1 d .
H106 H 0.0394 0.4321 0.4947 0.031 Uiso 1 1 calc R
C200 C 0.0730(7) 0.2874(6) 0.7710(5) 0.0262(19) Uani 1 1 d .
C201 C -0.0065(7) 0.2889(6) 0.8245(5) 0.0281(19) Uani 1 1 d .
C202 C -0.0867(9) 0.2135(7) 0.8258(7) 0.052(3) Uani 1 1 d .
H202 H -0.0940 0.1627 0.7907 0.063 Uiso 1 1 calc R
C203 C -0.1558(10) 0.2137(8) 0.8790(8) 0.072(4) Uani 1 1 d .
H203 H -0.2107 0.1639 0.8784 0.086 Uiso 1 1 calc R
C204 C -0.1438(9) 0.2861(8) 0.9319(6) 0.051(3) Uani 1 1 d .
H204 H -0.1884 0.2841 0.9689 0.061 Uiso 1 1 calc R
C205 C -0.0659(9) 0.3633(7) 0.9315(6) 0.050(3) Uani 1 1 d .
H205 H -0.0593 0.4137 0.9668 0.060 Uiso 1 1 calc R
C206 C 0.0025(8) 0.3636(7) 0.8766(6) 0.044(3) Uani 1 1 d .
H206 H 0.0548 0.4149 0.8754 0.052 Uiso 1 1 calc R
C900 C 0.1441(9) -0.0748(7) 0.3846(7) 0.053(3) Uani 1 1 d .
H900 H 0.0690 -0.0847 0.3585 0.063 Uiso 1 1 calc R
C901 C 0.2756(9) 0.5752(7) 0.8851(5) 0.045(3) Uani 1 1 d .
H901 H 0.2765 0.5310 0.8419 0.054 Uiso 1 1 calc R
C902 C 0.0426(8) 0.9044(8) 0.8252(6) 0.049(3) Uani 1 1 d .
H902 H 0.0376 0.9380 0.7779 0.059 Uiso 1 1 calc R
Cl10 Cl 0.1496(4) -0.0163(3) 0.4734(2) 0.0923(13) Uani 1 1 d .
Cl11 Cl 0.2212(3) -0.0072(2) 0.3251(2) 0.0781(10) Uani 1 1 d .
Cl12 Cl 0.1838(2) -0.1838(2) 0.3931(2) 0.0671(9) Uani 1 1 d .
Cl20 Cl 0.3861(4) 0.6605(3) 0.8909(2) 0.1146(17) Uani 1 1 d .
Cl21 Cl 0.2784(3) 0.5145(2) 0.96934(15) 0.0575(8) Uani 1 1 d .
Cl22 Cl 0.1553(3) 0.6219(3) 0.86608(18) 0.0756(10) Uani 1 1 d .
Cl40 Cl -0.0504(3) 0.8009(2) 0.8076(2) 0.0791(10) Uani 1 1 d .
Cl41 Cl 0.1731(3) 0.8821(3) 0.84935(19) 0.0726(9) Uani 1 1 d .
Cl42 Cl 0.0090(3) 0.9740(3) 0.8994(3) 0.0957(13) Uani 1 1 d .

loop_
_atom_site_aniso_label
_atom_site_aniso_U_11
_atom_site_aniso_U_22
_atom_site_aniso_U_33
_atom_site_aniso_U_23
_atom_site_aniso_U_13
_atom_site_aniso_U_12
Pt1 0.0244(2) 0.01694(18) 0.02082(18) 0.00126(12) 0.00736(13) 0.00818(13)
Pt2 0.0232(2) 0.01778(18) 0.01947(18) 0.00128(12) 0.00669(13) 0.00674(13)
N1 0.031(4) 0.017(4) 0.032(4) 0.008(3) 0.010(3) 0.014(3)
N2 0.024(4) 0.017(4) 0.029(4) 0.004(3) 0.007(3) 0.002(3)
O1 0.071(5) 0.048(4) 0.026(3) 0.010(3) 0.018(3) 0.021(4)
O2 0.036(4) 0.044(4) 0.021(3) 0.002(3) 0.014(3) 0.004(3)
O11 0.032(3) 0.017(3) 0.024(3) 0.000(2) 0.004(2) 0.010(2)
O12 0.024(3) 0.014(3) 0.035(3) 0.002(2) 0.002(2) 0.010(2)
O21 0.029(3) 0.023(3) 0.031(3) 0.000(3) 0.015(3) 0.011(2)
O22 0.032(3) 0.017(3) 0.027(3) 0.000(2) 0.013(3) 0.006(3)
Cl1 0.0417(13) 0.0155(10) 0.0277(11) -0.0023(8) 0.0101(9) 0.0012(9)
Cl2 0.0370(12) 0.0154(10) 0.0187(9) 0.0005(7) 0.0049(8) 0.0068(8)
C1 0.023(5) 0.020(4) 0.032(5) 0.002(3) 0.006(3) 0.011(3)
C2 0.029(5) 0.027(5) 0.041(5) 0.007(4) 0.008(4) 0.013(4)
C3 0.033(5) 0.033(5) 0.050(6) 0.014(4) 0.020(4) 0.015(4)
C5 0.032(5) 0.020(4) 0.031(5) 0.001(4) 0.011(4) 0.009(4)
C6 0.034(5) 0.016(4) 0.025(4) 0.002(3) 0.009(4) 0.011(4)
C7 0.036(5) 0.016(4) 0.035(5) 0.008(4) 0.006(4) 0.010(4)
C8 0.025(5) 0.032(5) 0.037(5) 0.010(4) 0.008(4) 0.009(4)
C9 0.030(5) 0.026(5) 0.054(6) 0.015(4) 0.019(4) 0.013(4)
C10 0.042(6) 0.025(5) 0.064(7) 0.009(5) 0.018(5) 0.014(4)
C11 0.060(8) 0.041(7) 0.095(10) -0.017(6) 0.023(7) 0.016(6)
C12 0.059(9) 0.053(8) 0.118(12) -0.039(8) 0.025(8) 0.013(6)
C13 0.056(8) 0.048(7) 0.111(11) 0.020(7) 0.038(8) 0.032(6)
C14 0.036(6) 0.039(6) 0.086(8) 0.025(6) 0.023(6) 0.020(5)
C15 0.040(7) 0.053(7) 0.079(9) 0.038(7) 0.015(6) 0.022(5)
C16 0.040(7) 0.055(7) 0.058(7) 0.030(6) -0.002(5) 0.013(5)
C17 0.033(6) 0.040(6) 0.052(6) 0.022(5) 0.002(5) 0.008(5)
C18 0.052(7) 0.042(6) 0.040(6) 0.010(5) -0.012(5) 0.005(5)
C19 0.056(7) 0.033(6) 0.037(6) 0.005(4) 0.002(5) 0.002(5)
C20 0.051(6) 0.033(5) 0.021(5) 0.014(4) 0.006(4) 0.011(4)
C21 0.045(6) 0.019(5) 0.030(5) 0.000(4) 0.015(4) 0.011(4)
C22 0.041(6) 0.021(5) 0.028(5) 0.002(4) 0.011(4) 0.011(4)
C23 0.032(5) 0.016(4) 0.025(4) -0.006(3) 0.009(4) 0.004(3)
C24 0.085(9) 0.058(7) 0.029(5) 0.013(5) 0.024(5) 0.036(6)
C31 0.029(5) 0.018(4) 0.023(4) -0.003(3) 0.009(3) 0.009(3)
C32 0.024(5) 0.030(5) 0.037(5) 0.004(4) 0.010(4) 0.000(4)
C33 0.033(5) 0.030(5) 0.029(5) 0.011(4) -0.001(4) 0.008(4)
C34 0.039(6) 0.029(5) 0.022(4) 0.002(4) 0.005(4) -0.004(4)
C35 0.033(5) 0.017(4) 0.027(5) 0.003(3) 0.007(4) 0.006(4)
C36 0.034(5) 0.015(4) 0.033(5) 0.002(3) 0.007(4) 0.008(4)
C37 0.040(6) 0.037(6) 0.028(5) 0.002(4) 0.015(4) 0.009(4)
C38 0.027(5) 0.030(5) 0.030(5) 0.006(4) 0.010(4) 0.003(4)
C39 0.028(5) 0.025(5) 0.047(6) 0.007(4) 0.013(4) -0.002(4)
C40 0.037(6) 0.031(5) 0.036(5) 0.002(4) 0.007(4) -0.002(4)
C41 0.060(8) 0.034(6) 0.044(6) -0.007(5) 0.016(5) 0.005(5)
C42 0.065(8) 0.045(7) 0.035(6) -0.007(5) 0.004(5) -0.009(6)
C43 0.040(6) 0.044(6) 0.051(7) 0.001(5) 0.000(5) -0.005(5)
C44 0.039(6) 0.031(5) 0.038(5) 0.002(4) 0.007(4) -0.004(4)
C45 0.031(6) 0.040(6) 0.051(6) 0.006(5) 0.010(5) 0.002(4)
C46 0.023(5) 0.038(6) 0.054(6) 0.002(5) 0.013(4) 0.003(4)
C47 0.025(5) 0.018(4) 0.032(5) 0.004(3) 0.013(4) 0.008(3)
C470 0.036(6) 0.033(5) 0.053(6) 0.003(5) 0.017(5) 0.003(4)
C48 0.030(6) 0.048(6) 0.049(6) -0.008(5) 0.024(5) 0.003(4)
C49 0.039(6) 0.046(6) 0.034(5) -0.012(4) 0.016(4) 0.001(5)
C50 0.037(6) 0.023(5) 0.031(5) 0.004(4) 0.015(4) 0.001(4)
C51 0.034(5) 0.021(4) 0.030(5) 0.005(4) 0.008(4) 0.003(4)
C52 0.032(5) 0.019(4) 0.022(4) -0.002(3) 0.007(4) 0.004(4)
C53 0.036(5) 0.016(4) 0.030(5) 0.004(3) 0.014(4) 0.006(4)
C54 0.048(6) 0.038(6) 0.026(5) 0.002(4) 0.014(4) 0.000(4)
C100 0.018(4) 0.019(4) 0.031(5) 0.002(3) 0.009(3) 0.000(3)
C101 0.025(5) 0.025(4) 0.021(4) -0.001(3) 0.012(3) 0.011(4)
C102 0.041(6) 0.018(4) 0.033(5) 0.001(4) -0.001(4) 0.010(4)
C103 0.042(6) 0.027(5) 0.037(5) -0.004(4) -0.010(4) 0.006(4)
C104 0.038(5) 0.028(5) 0.026(5) 0.002(4) -0.002(4) 0.010(4)
C105 0.030(5) 0.026(5) 0.027(5) 0.005(4) 0.003(4) 0.010(4)
C106 0.026(5) 0.024(5) 0.028(5) -0.003(4) 0.004(4) 0.005(4)
C200 0.033(5) 0.020(5) 0.028(5) 0.003(4) 0.006(4) 0.009(4)
C201 0.025(5) 0.031(5) 0.032(5) 0.003(4) 0.011(4) 0.007(4)
C202 0.062(8) 0.033(6) 0.069(8) 0.001(5) 0.040(6) 0.001(5)
C203 0.070(9) 0.051(8) 0.102(11) 0.000(7) 0.060(8) -0.012(6)
C204 0.049(7) 0.066(8) 0.054(7) 0.010(6) 0.036(6) 0.025(6)
C205 0.054(7) 0.046(7) 0.057(7) -0.005(5) 0.031(6) 0.005(5)
C206 0.045(7) 0.041(6) 0.049(6) -0.007(5) 0.025(5) 0.004(5)
C900 0.048(7) 0.045(7) 0.067(8) 0.005(6) 0.016(6) 0.009(5)
C901 0.057(7) 0.050(7) 0.029(5) 0.000(5) 0.014(5) 0.007(5)
C902 0.038(6) 0.067(8) 0.044(6) 0.011(5) 0.012(5) 0.007(5)
Cl10 0.118(3) 0.075(2) 0.065(2) -0.0188(18) 0.011(2) -0.033(2)
Cl11 0.073(2) 0.069(2) 0.101(3) 0.0307(19) 0.035(2) 0.0097(17)
Cl12 0.0487(18) 0.067(2) 0.092(2) 0.0292(18) 0.0180(16) 0.0180(15)
Cl20 0.110(4) 0.124(4) 0.079(3) 0.007(2) -0.003(2) -0.058(3)
Cl21 0.081(2) 0.0579(18) 0.0356(14) -0.0004(12) 0.0071(13) 0.0210(15)
Cl22 0.095(3) 0.096(3) 0.0511(18) 0.0120(17) 0.0201(17) 0.053(2)
Cl40 0.065(2) 0.085(2) 0.082(2) -0.0218(19) 0.0259(18) -0.0127(18)
Cl41 0.054(2) 0.096(3) 0.068(2) 0.0070(18) -0.0015(15) 0.0243(18)
Cl42 0.092(3) 0.070(2) 0.132(3) -0.025(2) 0.061(3) -0.003(2)

loop_
_atom_type_symbol
_atom_type_description
_atom_type_scat_dispersion_real
_atom_type_scat_dispersion_imag
_atom_type_scat_source
C C 0.0033 0.0016 'International Tables Vol C Tables 4.2.6.8 and 6.1.1.4'
H H 0.0000 0.0000 'International Tables Vol C Tables 4.2.6.8 and 6.1.1.4'
N N 0.0061 0.0033 'International Tables Vol C Tables 4.2.6.8 and 6.1.1.4'
O O 0.0106 0.0060 'International Tables Vol C Tables 4.2.6.8 and 6.1.1.4'
Cl Cl 0.1484 0.1585 'International Tables Vol C Tables 4.2.6.8 and 6.1.1.4'
Pt Pt -1.7033 8.3905 'International Tables Vol C Tables 4.2.6.8 and 6.1.1.4'

loop_
_geom_angle_atom_site_label_1
_geom_angle_atom_site_label_2
_geom_angle_atom_site_label_3
_geom_angle
C23 Pt1 N1 81.0(3)
C23 Pt1 O21 94.6(3)
N1 Pt1 O21 175.6(2)
C23 Pt1 O11 177.2(2)
N1 Pt1 O11 96.9(2)
O21 Pt1 O11 87.5(2)
C23 Pt1 Cl1 88.0(2)
N1 Pt1 Cl1 89.7(2)
O21 Pt1 Cl1 90.04(17)
O11 Pt1 Cl1 90.10(15)
C23 Pt1 Pt2 99.0(2)
N1 Pt1 Pt2 96.46(19)
O21 Pt1 Pt2 84.29(16)
O11 Pt1 Pt2 83.04(14)
Cl1 Pt1 Pt2 171.26(5)
N2 Pt2 C53 81.0(3)
N2 Pt2 O12 175.2(2)
C53 Pt2 O12 94.2(3)
N2 Pt2 O22 97.1(2)
C53 Pt2 O22 176.8(3)
O12 Pt2 O22 87.7(2)
N2 Pt2 Cl2 88.60(19)
C53 Pt2 Cl2 86.2(2)
O12 Pt2 Cl2 91.57(15)
O22 Pt2 Cl2 91.24(15)
N2 Pt2 Pt1 95.70(18)
C53 Pt2 Pt1 99.3(2)
O12 Pt2 Pt1 84.56(14)
O22 Pt2 Pt1 83.43(14)
Cl2 Pt2 Pt1 173.52(5)
C5 N1 C1 121.9(7)
C5 N1 Pt1 122.4(5)
C1 N1 Pt1 115.7(5)
C31 N2 C35 120.2(7)
C31 N2 Pt2 116.5(5)
C35 N2 Pt2 123.2(5)
C21 O1 C24 117.1(7)
C51 O2 C54 116.5(6)
C100 O11 Pt1 119.1(5)
C100 O12 Pt2 120.3(5)
C200 O21 Pt1 120.7(5)
C200 O22 Pt2 117.8(5)
N1 C1 C2 116.7(8)
N1 C1 C6 114.2(7)
C2 C1 C6 128.8(8)
C3 C2 C1 121.3(8)
C2 C3 C37 119.1(8)
N1 C5 C37 121.4(8)
C23 C6 C7 118.6(7)
C23 C6 C1 114.0(7)
C7 C6 C1 127.2(7)
C20 C7 C6 116.8(7)
C20 C7 C8 116.5(8)
C6 C7 C8 126.6(8)
C17 C8 C7 118.5(8)
C17 C8 C9 118.1(8)
C7 C8 C9 123.0(8)
C10 C9 C14 117.6(9)
C10 C9 C8 124.1(8)
C14 C9 C8 118.1(9)
C11 C10 C9 122.6(10)
C10 C11 C12 119.6(12)
C13 C12 C11 120.0(11)
C12 C13 C14 121.5(10)
C15 C14 C13 122.1(10)
C15 C14 C9 119.2(11)
C13 C14 C9 118.6(11)
C16 C15 C14 122.4(10)
C15 C16 C17 120.4(10)
C8 C17 C18 119.4(9)
C8 C17 C16 119.7(10)
C18 C17 C16 120.8(10)
C19 C18 C17 120.7(9)
C18 C19 C20 119.6(10)
C7 C20 C21 120.1(8)
C7 C20 C19 120.0(9)
C21 C20 C19 119.9(9)
O1 C21 C22 123.8(8)
O1 C21 C20 115.8(8)
C22 C21 C20 120.3(8)
C21 C22 C23 119.0(8)
C22 C23 C6 121.5(8)
C22 C23 Pt1 123.9(6)
C6 C23 Pt1 114.7(6)
N2 C31 C32 118.5(7)
N2 C31 C36 112.7(7)
C32 C31 C36 128.6(8)
C31 C32 C33 120.7(8)
C34 C33 C32 118.6(8)
C35 C34 C33 119.2(8)
N2 C35 C34 121.6(8)
C53 C36 C47 119.2(8)
C53 C36 C31 114.2(7)
C47 C36 C31 126.5(8)
C5 C37 C3 119.0(8)
C470 C38 C39 117.5(8)
C470 C38 C47 118.2(8)
C39 C38 C47 124.0(8)
C40 C39 C44 117.1(8)
C40 C39 C38 122.8(9)
C44 C39 C38 119.8(8)
C41 C40 C39 120.3(10)
C40 C41 C42 120.7(10)
C43 C42 C41 119.7(9)
C42 C43 C44 121.4(10)
C43 C44 C39 120.1(9)
C43 C44 C45 121.4(10)
C39 C44 C45 118.4(9)
C46 C45 C44 121.2(9)
C45 C46 C470 120.8(9)
C36 C47 C50 116.9(8)
C36 C47 C38 125.4(8)
C50 C47 C38 117.6(7)
C38 C470 C48 120.0(9)
C38 C470 C46 119.4(9)
C48 C470 C46 120.7(9)
C49 C48 C470 120.4(8)
C48 C49 C50 120.9(9)
C49 C50 C51 121.7(8)
C49 C50 C47 119.2(9)
C51 C50 C47 119.1(8)
O2 C51 C52 123.5(8)
O2 C51 C50 115.7(7)
C52 C51 C50 120.8(8)
C51 C52 C53 118.9(8)
C36 C53 C52 122.0(8)
C36 C53 Pt2 114.3(6)
C52 C53 Pt2 123.7(7)
O11 C100 O12 124.4(7)
O11 C100 C101 118.6(7)
O12 C100 C101 117.0(7)
C102 C101 C106 120.2(8)
C102 C101 C100 119.6(7)
C106 C101 C100 120.2(7)
C103 C102 C101 119.1(8)
C104 C103 C102 120.9(8)
C103 C104 C105 120.6(8)
C104 C105 C106 119.3(8)
C101 C106 C105 119.8(8)
O22 C200 O21 125.0(8)
O22 C200 C201 118.6(7)
O21 C200 C201 116.2(7)
C206 C201 C202 118.9(8)
C206 C201 C200 120.0(8)
C202 C201 C200 121.0(8)
C203 C202 C201 120.3(10)
C204 C203 C202 120.3(11)
C203 C204 C205 120.9(10)
C204 C205 C206 118.5(10)
C201 C206 C205 120.9(10)
Cl10 C900 Cl12 112.9(7)
Cl10 C900 Cl11 111.2(6)
Cl12 C900 Cl11 110.4(6)
Cl20 C901 Cl21 112.0(6)
Cl20 C901 Cl22 111.0(6)
Cl21 C901 Cl22 109.9(5)
Cl41 C902 Cl40 111.1(6)
Cl41 C902 Cl42 110.9(6)
Cl40 C902 Cl42 109.3(5)

loop_
_geom_bond_atom_site_label_1
_geom_bond_atom_site_label_2
_geom_bond_distance
Pt1 C23 1.988(8)
Pt1 N1 2.007(7)
Pt1 O21 2.048(5)
Pt1 O11 2.138(5)
Pt1 Cl1 2.428(2)
Pt1 Pt2 2.5788(9)
Pt2 N2 1.997(7)
Pt2 C53 2.005(8)
Pt2 O12 2.047(5)
Pt2 O22 2.160(5)
Pt2 Cl2 2.426(2)
N1 C5 1.337(10)
N1 C1 1.366(10)
N2 C31 1.357(10)
N2 C35 1.357(10)
O1 C21 1.368(10)
O1 C24 1.428(12)
O2 C51 1.355(10)
O2 C54 1.440(11)
O11 C100 1.257(9)
O12 C100 1.288(9)
O21 C200 1.289(9)
O22 C200 1.256(10)
C1 C2 1.395(11)
C1 C6 1.459(11)
C2 C3 1.376(12)
C3 C37 1.377(12)
C5 C37 1.361(12)
C6 C23 1.405(11)
C6 C7 1.436(11)
C7 C20 1.406(12)
C7 C8 1.444(11)
C8 C17 1.409(13)
C8 C9 1.458(13)
C9 C10 1.414(14)
C9 C14 1.436(12)
C10 C11 1.338(14)
C11 C12 1.421(16)
C12 C13 1.360(18)
C13 C14 1.401(16)
C14 C15 1.401(16)
C15 C16 1.338(15)
C16 C17 1.431(13)
C17 C18 1.416(14)
C18 C19 1.347(15)
C19 C20 1.439(13)
C20 C21 1.426(12)
C21 C22 1.370(12)
C22 C23 1.399(11)
C31 C32 1.382(11)
C31 C36 1.491(11)
C32 C33 1.389(12)
C33 C34 1.377(12)
C34 C35 1.360(12)
C36 C53 1.385(12)
C36 C47 1.431(11)
C38 C470 1.404(12)
C38 C39 1.442(12)
C38 C47 1.446(12)
C39 C40 1.421(12)
C39 C44 1.425(13)
C40 C41 1.389(13)
C41 C42 1.396(15)
C42 C43 1.355(14)
C43 C44 1.400(13)
C44 C45 1.429(13)
C45 C46 1.346(13)
C46 C470 1.442(13)
C47 C50 1.433(12)
C470 C48 1.424(13)
C48 C49 1.349(13)
C49 C50 1.419(12)
C50 C51 1.431(12)
C51 C52 1.375(11)
C52 C53 1.396(11)
C100 C101 1.487(11)
C101 C102 1.392(11)
C101 C106 1.393(11)
C102 C103 1.379(12)
C103 C104 1.376(12)
C104 C105 1.380(12)
C105 C106 1.397(11)
C200 C201 1.493(11)
C201 C206 1.375(12)
C201 C202 1.390(13)
C202 C203 1.385(14)
C203 C204 1.355(15)
C204 C205 1.388(15)
C205 C206 1.401(13)
C900 Cl10 1.735(11)
C900 Cl12 1.750(11)
C900 Cl11 1.778(11)
C901 Cl20 1.722(11)
C901 Cl21 1.755(10)
C901 Cl22 1.764(11)
C902 Cl41 1.736(11)
C902 Cl40 1.760(11)
C902 Cl42 1.769(11)
